data_4065708
loop_
_publ_author_name
'Zhang, Zhengxing'
'Bu, Xiuli'
'Zhang, Jie'
'Liu, Ruiting'
'Zhou, Xigeng'
'Weng, Linhong'

_publ_section_title
;
 Insertion of Ketenimines into the Ln&#x2212;C \s-Bond of
 Organolanthanides: A New Strategy for Synthesis of Lanthanide 1-Azaallyl
 Complexes
;
_journal_issue 9
_journal_name_full Organometallics
_journal_page_first 2111
_journal_paper_doi 10.1021/om100089a
_journal_volume 29
_journal_year 2010
_chemical_formula_sum 'C23 H28 Er N'
_chemical_formula_weight 485.72
_chemical_name_systematic
; 
 ? 
;
_space_group_IT_number 61
_symmetry_cell_setting orthorhombic
_symmetry_space_group_name_Hall '-P 2ac 2ab'
_symmetry_space_group_name_H-M 'P b c a'
_atom_sites_solution_hydrogens geom
_atom_sites_solution_primary direct
_atom_sites_solution_secondary difmap
_audit_creation_method SHELXL-97
_cell_angle_alpha 90.00
_cell_angle_beta 90.00
_cell_angle_gamma 90.00
_cell_formula_units_Z 16
_cell_length_a 27.581(10)
_cell_length_b 8.893(3)
_cell_length_c 33.879(13)
_cell_measurement_reflns_used 912
_cell_measurement_temperature 293(2)
_cell_measurement_theta_max 18.811
_cell_measurement_theta_min 2.726
_cell_volume 8310(5)
_computing_cell_refinement 'Bruker SMART'
_computing_data_collection 'Bruker SMART'
_computing_data_reduction 'Bruker SHELXTL'
_computing_molecular_graphics 'Bruker SHELXTL'
_computing_publication_material 'Bruker SHELXTL'
_computing_structure_refinement 'SHELXL-97 (Sheldrick, 1997)'
_computing_structure_solution 'SHELXS-97 (Sheldrick, 1990)'
_diffrn_ambient_temperature 293(2)
_diffrn_measured_fraction_theta_full 0.998
_diffrn_measured_fraction_theta_max 0.998
_diffrn_measurement_device_type 'CCD area detector'
_diffrn_measurement_method 'phi and omega scans'
_diffrn_radiation_monochromator graphite
_diffrn_radiation_source 'fine-focus sealed tube'
_diffrn_radiation_type MoK\a
_diffrn_radiation_wavelength 0.71073
_diffrn_reflns_av_R_equivalents 0.1687
_diffrn_reflns_av_sigmaI/netI 0.2142
_diffrn_reflns_limit_h_max 32
_diffrn_reflns_limit_h_min -29
_diffrn_reflns_limit_k_max 10
_diffrn_reflns_limit_k_min -10
_diffrn_reflns_limit_l_max 40
_diffrn_reflns_limit_l_min -32
_diffrn_reflns_number 27545
_diffrn_reflns_theta_full 25.01
_diffrn_reflns_theta_max 25.01
_diffrn_reflns_theta_min 1.20
_exptl_absorpt_coefficient_mu 4.044
_exptl_absorpt_correction_T_max 0.8550
_exptl_absorpt_correction_T_min 0.7380
_exptl_absorpt_correction_type multi-scan
_exptl_absorpt_process_details sadabs
_exptl_crystal_colour orange
_exptl_crystal_density_diffrn 1.553
_exptl_crystal_density_method 'not measured'
_exptl_crystal_description prism
_exptl_crystal_F_000 3856
_exptl_crystal_size_max 0.08
_exptl_crystal_size_mid 0.05
_exptl_crystal_size_min 0.04
_refine_diff_density_max 2.895
_refine_diff_density_min -1.399
_refine_diff_density_rms 0.167
_refine_ls_extinction_method none
_refine_ls_goodness_of_fit_ref 0.892
_refine_ls_hydrogen_treatment mixed
_refine_ls_matrix_type full
_refine_ls_number_parameters 457
_refine_ls_number_reflns 7317
_refine_ls_number_restraints 25
_refine_ls_restrained_S_all 0.891
_refine_ls_R_factor_all 0.1664
_refine_ls_R_factor_gt 0.0694
_refine_ls_shift/su_max 0.001
_refine_ls_shift/su_mean 0.000
_refine_ls_structure_factor_coef Fsqd
_refine_ls_weighting_details 'calc w=1/[\s^2^(Fo^2^)+(0.0000P)^2^+0.0000P] where P=(Fo^2^+2Fc^2^)/3'
_refine_ls_weighting_scheme calc
_refine_ls_wR_factor_gt 0.0849
_refine_ls_wR_factor_ref 0.0996
_reflns_number_gt 3292
_reflns_number_total 7317
_reflns_threshold_expression >2sigma(I)
_cod_data_source_file om100089a_si_002.cif
_cod_data_source_block 3-Er
_cod_depositor_comments
;
The following automatic conversions were performed:

'_symmetry_cell_setting' value 'Orthorhombic' changed to
'orthorhombic' according to
/home/saulius/struct/CIF-dictionaries/cif_core.dic dictionary named
'cif_core.dic' version 2.4.1 from 2010-06-29.

Automatic conversion script
Id: cif_fix_values 1715 2011-07-08 13:25:40Z adriana 
;
_cod_original_cell_volume 8309(5)
_cod_original_sg_symbol_H-M Pbca
_cod_database_code 4065708

loop_
_symmetry_equiv_pos_as_xyz
'x, y, z'
'-x+1/2, -y, z+1/2'
'-x, y+1/2, -z+1/2'
'x+1/2, -y+1/2, -z'
'-x, -y, -z'
'x-1/2, y, -z-1/2'
'x, -y-1/2, z-1/2'
'-x-1/2, y-1/2, z'

loop_
_atom_site_label
_atom_site_type_symbol
_atom_site_fract_x
_atom_site_fract_y
_atom_site_fract_z
_atom_site_U_iso_or_equiv
_atom_site_adp_type
_atom_site_occupancy
_atom_site_symmetry_multiplicity
_atom_site_calc_flag
_atom_site_refinement_flags
Er1 Er 0.61687(2) 0.19995(7) 0.234262(18) 0.04039(18) Uani 1 1 d .
N1 N 0.6700(4) 0.0561(12) 0.1970(3) 0.036(3) Uani 1 1 d .
C1 C 0.6832(5) -0.0211(17) 0.2284(4) 0.038(4) Uani 1 1 d .
C2 C 0.6879(5) 0.0599(16) 0.2647(5) 0.032(3) Uani 1 1 d D
H2A H 0.693(4) 0.150(6) 0.251(3) 0.039 Uiso 1 1 d D
C3 C 0.6932(5) -0.0010(14) 0.3028(4) 0.031(4) Uani 1 1 d .
C4 C 0.7232(5) 0.0623(18) 0.3307(4) 0.055(4) Uani 1 1 d .
H4A H 0.7419 0.1440 0.3229 0.066 Uiso 1 1 calc R
C5 C 0.7277(6) 0.0159(19) 0.3688(4) 0.057(5) Uani 1 1 d .
H5A H 0.7486 0.0668 0.3858 0.069 Uiso 1 1 calc R
C6 C 0.7017(6) -0.106(2) 0.3825(5) 0.064(5) Uani 1 1 d .
H6A H 0.7047 -0.1387 0.4085 0.077 Uiso 1 1 calc R
C7 C 0.6716(5) -0.1770(18) 0.3569(4) 0.051(4) Uani 1 1 d .
H7A H 0.6539 -0.2597 0.3655 0.061 Uiso 1 1 calc R
C8 C 0.6665(5) -0.1288(16) 0.3179(4) 0.041(4) Uani 1 1 d .
H8A H 0.6454 -0.1800 0.3012 0.049 Uiso 1 1 calc R
C9 C 0.6692(6) 0.0105(15) 0.1557(4) 0.048(4) Uani 1 1 d .
C10 C 0.6469(6) 0.1316(19) 0.1318(4) 0.087(7) Uani 1 1 d .
H10A H 0.6641 0.2240 0.1362 0.131 Uiso 1 1 calc R
H10B H 0.6136 0.1438 0.1394 0.131 Uiso 1 1 calc R
H10C H 0.6486 0.1054 0.1044 0.131 Uiso 1 1 calc R
C11 C 0.6417(6) -0.1419(17) 0.1470(4) 0.082(6) Uani 1 1 d .
H11A H 0.6086 -0.1334 0.1555 0.122 Uiso 1 1 calc R
H11B H 0.6572 -0.2224 0.1611 0.122 Uiso 1 1 calc R
H11C H 0.6426 -0.1625 0.1192 0.122 Uiso 1 1 calc R
C12 C 0.7222(6) -0.0101(19) 0.1411(4) 0.079(6) Uani 1 1 d .
H12A H 0.7400 0.0814 0.1454 0.118 Uiso 1 1 calc R
H12B H 0.7221 -0.0339 0.1135 0.118 Uiso 1 1 calc R
H12C H 0.7373 -0.0904 0.1556 0.118 Uiso 1 1 calc R
C13 C 0.6909(5) -0.1927(15) 0.2281(4) 0.060(5) Uani 1 1 d .
H13A H 0.7248 -0.2143 0.2246 0.090 Uiso 1 1 calc R
H13B H 0.6728 -0.2363 0.2067 0.090 Uiso 1 1 calc R
H13C H 0.6800 -0.2345 0.2526 0.090 Uiso 1 1 calc R
C14 C 0.6367(9) 0.4606(17) 0.2029(5) 0.068(5) Uani 1 1 d U
H14A H 0.6397 0.4637 0.1756 0.081 Uiso 1 1 calc R
C15 C 0.5939(5) 0.4865(15) 0.2256(7) 0.063(6) Uani 1 1 d U
H15A H 0.5632 0.5102 0.2162 0.076 Uiso 1 1 calc R
C16 C 0.6079(9) 0.4689(16) 0.2646(5) 0.071(6) Uani 1 1 d .
H16A H 0.5876 0.4749 0.2865 0.086 Uiso 1 1 calc R
C17 C 0.6585(7) 0.4401(19) 0.2656(6) 0.073(6) Uani 1 1 d .
H17A H 0.6784 0.4295 0.2876 0.087 Uiso 1 1 calc R
C18 C 0.6704(7) 0.4321(18) 0.2283(7) 0.074(6) Uani 1 1 d .
H18A H 0.7016 0.4069 0.2204 0.089 Uiso 1 1 calc R
C19 C 0.5325(5) 0.1636(19) 0.2686(5) 0.063(5) Uani 1 1 d U
H19A H 0.5231 0.2365 0.2868 0.075 Uiso 1 1 calc R
C20 C 0.5560(6) 0.037(2) 0.2773(6) 0.071(6) Uani 1 1 d U
H20A H 0.5667 0.0057 0.3019 0.085 Uiso 1 1 calc R
C21 C 0.5610(6) -0.038(2) 0.2413(6) 0.069(6) Uani 1 1 d .
H21A H 0.5760 -0.1307 0.2383 0.083 Uiso 1 1 calc R
C22 C 0.5408(6) 0.044(2) 0.2106(6) 0.065(5) Uani 1 1 d U
H22A H 0.5391 0.0189 0.1840 0.078 Uiso 1 1 calc R
C23 C 0.5242(6) 0.170(2) 0.2286(5) 0.072(5) Uani 1 1 d U
H23A H 0.5092 0.2497 0.2156 0.086 Uiso 1 1 calc R
Er2 Er 0.36825(2) 0.95103(7) 0.011078(18) 0.03814(18) Uani 1 1 d .
N2 N 0.4220(4) 0.8426(12) 0.0541(3) 0.034(3) Uani 1 1 d .
C24 C 0.4367(5) 0.7484(17) 0.0270(5) 0.038(5) Uani 1 1 d .
C25 C 0.4417(5) 0.7997(17) -0.0116(5) 0.039(4) Uani 1 1 d D
H25A H 0.448(4) 0.901(4) -0.008(3) 0.047 Uiso 1 1 d D
C26 C 0.4487(5) 0.718(2) -0.0482(5) 0.050(5) Uani 1 1 d .
C27 C 0.4223(5) 0.5851(16) -0.0586(4) 0.045(4) Uani 1 1 d .
H27A H 0.3995 0.5458 -0.0412 0.054 Uiso 1 1 calc R
C28 C 0.4307(7) 0.5152(19) -0.0944(5) 0.076(6) Uani 1 1 d .
H28A H 0.4131 0.4292 -0.1005 0.091 Uiso 1 1 calc R
C29 C 0.4638(7) 0.567(2) -0.1209(5) 0.077(6) Uani 1 1 d .
H29A H 0.4705 0.5139 -0.1439 0.093 Uiso 1 1 calc R
C30 C 0.4879(6) 0.705(2) -0.1125(5) 0.067(5) Uani 1 1 d .
H30A H 0.5088 0.7497 -0.1306 0.081 Uiso 1 1 calc R
C31 C 0.4789(6) 0.7706(17) -0.0763(5) 0.057(5) Uani 1 1 d .
H31A H 0.4952 0.8595 -0.0708 0.068 Uiso 1 1 calc R
C32 C 0.4242(6) 0.8228(16) 0.0975(4) 0.049(4) Uani 1 1 d .
C33 C 0.3986(6) 0.9582(18) 0.1138(3) 0.087(6) Uani 1 1 d .
H33A H 0.3656 0.9589 0.1048 0.130 Uiso 1 1 calc R
H33B H 0.4147 1.0478 0.1049 0.130 Uiso 1 1 calc R
H33C H 0.3991 0.9546 0.1421 0.130 Uiso 1 1 calc R
C34 C 0.4774(6) 0.8181(19) 0.1119(4) 0.075(5) Uani 1 1 d .
H34A H 0.4941 0.9068 0.1032 0.113 Uiso 1 1 calc R
H34B H 0.4932 0.7307 0.1014 0.113 Uiso 1 1 calc R
H34C H 0.4780 0.8139 0.1402 0.113 Uiso 1 1 calc R
C35 C 0.3983(5) 0.6830(18) 0.1131(4) 0.076(5) Uani 1 1 d .
H35A H 0.3650 0.6847 0.1049 0.115 Uiso 1 1 calc R
H35B H 0.4000 0.6818 0.1414 0.115 Uiso 1 1 calc R
H35C H 0.4138 0.5945 0.1028 0.115 Uiso 1 1 calc R
C36 C 0.4498(5) 0.5834(16) 0.0347(4) 0.056(5) Uani 1 1 d .
H36A H 0.4841 0.5747 0.0387 0.084 Uiso 1 1 calc R
H36B H 0.4404 0.5236 0.0124 0.084 Uiso 1 1 calc R
H36C H 0.4330 0.5486 0.0578 0.084 Uiso 1 1 calc R
C37 C 0.4012(7) 1.1718(18) -0.0335(5) 0.068(5) Uani 1 1 d U
H37A H 0.4171 1.1459 -0.0567 0.081 Uiso 1 1 calc R
C38 C 0.4221(6) 1.1931(18) 0.0027(6) 0.058(5) Uani 1 1 d .
H38A H 0.4548 1.1817 0.0087 0.069 Uiso 1 1 calc R
C39 C 0.3863(8) 1.2342(15) 0.0286(5) 0.065(5) Uani 1 1 d .
H39A H 0.3905 1.2568 0.0551 0.078 Uiso 1 1 calc R
C40 C 0.3426(7) 1.2362(15) 0.0081(6) 0.059(5) Uani 1 1 d U
H40A H 0.3124 1.2612 0.0185 0.071 Uiso 1 1 calc R
C41 C 0.3518(7) 1.1959(18) -0.0292(5) 0.065(5) Uani 1 1 d U
H41A H 0.3288 1.1856 -0.0491 0.078 Uiso 1 1 calc R
C42 C 0.2764(5) 0.912(2) 0.0226(6) 0.062(5) Uani 1 1 d .
H42A H 0.2609 0.9935 0.0342 0.074 Uiso 1 1 calc R
C43 C 0.2809(6) 0.889(2) -0.0164(6) 0.072(6) Uani 1 1 d .
H43A H 0.2679 0.9486 -0.0364 0.086 Uiso 1 1 calc R
C44 C 0.3096(7) 0.757(3) -0.0213(6) 0.080(8) Uani 1 1 d .
H44A H 0.3209 0.7179 -0.0450 0.096 Uiso 1 1 calc R
C45 C 0.3172(6) 0.701(2) 0.0156(7) 0.081(7) Uani 1 1 d U
H45A H 0.3330 0.6107 0.0212 0.098 Uiso 1 1 calc R
C46 C 0.2982(6) 0.795(2) 0.0430(5) 0.067(5) Uani 1 1 d U
H46A H 0.2995 0.7840 0.0702 0.081 Uiso 1 1 calc R

loop_
_atom_site_aniso_label
_atom_site_aniso_U_11
_atom_site_aniso_U_22
_atom_site_aniso_U_33
_atom_site_aniso_U_23
_atom_site_aniso_U_13
_atom_site_aniso_U_12
Er1 0.0391(4) 0.0309(4) 0.0512(4) 0.0008(4) -0.0036(4) -0.0017(4)
N1 0.043(8) 0.019(7) 0.045(8) -0.005(6) 0.000(6) 0.005(6)
C1 0.020(9) 0.050(12) 0.046(11) 0.018(9) -0.004(7) -0.005(7)
C2 0.036(9) 0.022(9) 0.038(10) 0.009(9) -0.014(8) 0.008(8)
C3 0.019(9) 0.019(9) 0.054(11) 0.003(7) -0.012(7) 0.002(6)
C4 0.042(11) 0.060(12) 0.062(12) 0.005(10) -0.005(8) -0.008(10)
C5 0.072(13) 0.069(15) 0.030(11) -0.010(9) -0.010(9) -0.007(11)
C6 0.076(15) 0.078(15) 0.039(12) 0.010(10) -0.015(10) 0.017(11)
C7 0.059(12) 0.050(11) 0.044(11) 0.031(9) 0.007(8) 0.009(10)
C8 0.033(10) 0.044(10) 0.046(11) -0.001(8) 0.001(7) -0.004(8)
C9 0.075(13) 0.029(10) 0.040(11) 0.005(7) -0.007(9) -0.003(9)
C10 0.106(16) 0.123(18) 0.033(11) 0.012(10) -0.023(9) 0.011(13)
C11 0.108(16) 0.079(14) 0.058(11) -0.007(9) -0.043(10) -0.017(12)
C12 0.085(15) 0.106(18) 0.046(11) 0.009(9) 0.014(9) 0.008(12)
C13 0.096(13) 0.024(9) 0.061(11) 0.003(8) -0.028(9) 0.018(10)
C14 0.122(18) 0.008(8) 0.073(13) 0.011(9) 0.016(14) -0.011(11)
C15 0.019(10) 0.030(11) 0.141(19) 0.002(11) -0.012(11) 0.021(8)
C16 0.13(2) 0.034(10) 0.053(13) -0.010(10) 0.017(12) 0.004(12)
C17 0.076(16) 0.043(12) 0.099(18) 0.012(14) -0.049(13) -0.013(11)
C18 0.094(17) 0.016(10) 0.11(2) 0.013(12) -0.021(15) 0.004(10)
C19 0.043(11) 0.073(13) 0.072(10) 0.000(11) 0.023(9) 0.006(9)
C20 0.062(14) 0.073(14) 0.078(15) 0.019(12) 0.003(10) -0.009(10)
C21 0.049(13) 0.053(13) 0.106(17) -0.018(13) 0.018(11) -0.040(11)
C22 0.043(12) 0.057(12) 0.096(16) 0.011(11) -0.016(10) -0.015(10)
C23 0.054(12) 0.086(14) 0.076(11) 0.014(11) 0.003(10) 0.003(11)
Er2 0.0319(4) 0.0309(4) 0.0516(4) 0.0026(4) 0.0037(3) 0.0007(4)
N2 0.044(8) 0.031(8) 0.027(8) 0.001(6) -0.003(6) -0.001(6)
C24 0.030(10) 0.050(13) 0.034(11) 0.004(9) -0.009(7) -0.013(8)
C25 0.037(10) 0.031(9) 0.050(11) -0.003(11) 0.002(8) 0.005(9)
C26 0.048(12) 0.055(13) 0.048(12) 0.017(10) -0.001(9) 0.027(10)
C27 0.064(12) 0.026(10) 0.044(11) 0.003(8) 0.003(8) 0.003(9)
C28 0.100(17) 0.063(15) 0.064(14) -0.016(11) -0.005(11) 0.026(12)
C29 0.111(18) 0.082(16) 0.040(13) -0.009(12) -0.019(11) 0.028(15)
C30 0.077(14) 0.090(15) 0.035(11) 0.032(11) 0.006(9) 0.024(13)
C31 0.089(14) 0.041(11) 0.041(11) -0.004(9) -0.008(10) 0.009(10)
C32 0.075(13) 0.021(10) 0.052(11) 0.010(8) 0.008(9) 0.018(9)
C33 0.145(18) 0.090(15) 0.024(9) -0.015(9) 0.020(9) 0.005(14)
C34 0.072(14) 0.093(15) 0.060(11) 0.007(11) -0.011(9) -0.020(13)
C35 0.084(14) 0.086(14) 0.059(11) 0.027(10) -0.005(9) -0.027(12)
C36 0.057(12) 0.040(11) 0.070(12) -0.006(9) 0.005(8) 0.023(9)
C37 0.105(13) 0.044(13) 0.054(12) 0.021(9) 0.027(12) -0.005(12)
C38 0.062(13) 0.029(10) 0.082(16) 0.004(10) -0.017(11) 0.010(10)
C39 0.120(18) 0.008(9) 0.068(14) 0.006(8) -0.020(14) -0.004(11)
C40 0.085(16) 0.012(10) 0.080(14) 0.001(9) 0.013(12) 0.026(9)
C41 0.089(13) 0.023(10) 0.083(15) 0.013(10) -0.029(12) 0.011(11)
C42 0.040(11) 0.071(15) 0.074(14) 0.011(11) 0.013(9) 0.009(10)
C43 0.052(13) 0.075(16) 0.088(17) 0.045(12) -0.021(11) -0.004(11)
C44 0.057(14) 0.10(2) 0.083(17) -0.034(14) 0.018(12) -0.060(13)
C45 0.034(12) 0.059(15) 0.15(2) -0.013(14) -0.007(13) -0.025(11)
C46 0.054(13) 0.066(14) 0.082(15) 0.024(11) 0.015(10) -0.022(12)

loop_
_atom_type_symbol
_atom_type_description
_atom_type_scat_dispersion_real
_atom_type_scat_dispersion_imag
_atom_type_scat_source
C C 0.0033 0.0016 'International Tables Vol C Tables 4.2.6.8 and 6.1.1.4'
H H 0.0000 0.0000 'International Tables Vol C Tables 4.2.6.8 and 6.1.1.4'
N N 0.0061 0.0033 'International Tables Vol C Tables 4.2.6.8 and 6.1.1.4'
Er Er -0.2586 4.9576 'International Tables Vol C Tables 4.2.6.8 and 6.1.1.4'

loop_
_geom_angle_atom_site_label_1
_geom_angle_atom_site_label_2
_geom_angle_atom_site_label_3
_geom_angle
N1 Er1 C2 57.5(4)
N1 Er1 C18 92.2(5)
C2 Er1 C18 89.0(5)
N1 Er1 C23 121.9(5)
C2 Er1 C23 138.1(5)
C18 Er1 C23 130.8(6)
N1 Er1 C14 97.8(5)
C2 Er1 C14 116.0(6)
C18 Er1 C14 29.0(5)
C23 Er1 C14 105.6(7)
N1 Er1 C16 141.1(5)
C2 Er1 C16 111.2(6)
C18 Er1 C16 49.0(6)
C23 Er1 C16 91.8(7)
C14 Er1 C16 50.7(5)
N1 Er1 C19 137.3(5)
C2 Er1 C19 116.4(5)
C18 Er1 C19 130.5(6)
C23 Er1 C19 30.7(4)
C14 Er1 C19 118.5(6)
C16 Er1 C19 81.6(6)
N1 Er1 C21 88.6(5)
C2 Er1 C21 91.2(6)
C18 Er1 C21 179.2(7)
C23 Er1 C21 48.8(6)
C14 Er1 C21 151.1(7)
C16 Er1 C21 130.2(6)
C19 Er1 C21 48.7(5)
N1 Er1 C22 92.7(5)
C2 Er1 C22 118.7(5)
C18 Er1 C22 149.5(6)
C23 Er1 C22 30.0(5)
C14 Er1 C22 120.6(6)
C16 Er1 C22 121.6(7)
C19 Er1 C22 50.6(5)
C21 Er1 C22 30.6(5)
N1 Er1 C15 128.6(5)
C2 Er1 C15 134.6(5)
C18 Er1 C15 49.3(5)
C23 Er1 C15 81.6(5)
C14 Er1 C15 31.6(4)
C16 Er1 C15 30.6(4)
C19 Er1 C15 87.4(5)
C21 Er1 C15 130.2(6)
C22 Er1 C15 106.4(5)
N1 Er1 C17 112.9(6)
C2 Er1 C17 84.2(5)
C18 Er1 C17 29.1(5)
C23 Er1 C17 122.9(6)
C14 Er1 C17 49.8(5)
C16 Er1 C17 31.2(5)
C19 Er1 C17 107.8(6)
C21 Er1 C17 150.2(6)
C22 Er1 C17 152.9(6)
C15 Er1 C17 50.9(5)
N1 Er1 C20 113.5(5)
C2 Er1 C20 89.9(5)
C18 Er1 C20 148.5(7)
C23 Er1 C20 50.0(5)
C14 Er1 C20 147.3(6)
C16 Er1 C20 102.9(6)
C19 Er1 C20 29.2(4)
C21 Er1 C20 30.7(4)
C22 Er1 C20 51.5(6)
C15 Er1 C20 115.8(6)
C17 Er1 C20 119.6(7)
N1 Er1 H2A 56(3)
C2 Er1 H2A 21.1(8)
C18 Er1 H2A 68.6(11)
C23 Er1 H2A 159.3(9)
C14 Er1 H2A 95.0(10)
C16 Er1 H2A 100(2)
C19 Er1 H2A 134.1(18)
C21 Er1 H2A 111.7(11)
C22 Er1 H2A 136.5(18)
C15 Er1 H2A 116.6(15)
C17 Er1 H2A 69(2)
C20 Er1 H2A 110.1(12)
C1 N1 C9 129.4(13)
C1 N1 Er1 91.3(9)
C9 N1 Er1 131.8(9)
N1 C1 C2 117.1(14)
N1 C1 C13 123.3(14)
C2 C1 C13 119.5(12)
N1 C1 Er1 59.4(7)
C2 C1 Er1 68.3(8)
C13 C1 Er1 144.8(9)
C3 C2 C1 127.1(13)
C3 C2 Er1 129.9(10)
C1 C2 Er1 80.1(8)
C3 C2 H2A 140(7)
C1 C2 H2A 92(7)
Er1 C2 H2A 59(7)
C4 C3 C2 122.4(14)
C4 C3 C8 112.5(13)
C2 C3 C8 125.0(13)
C5 C4 C3 125.7(15)
C5 C4 H4A 117.1
C3 C4 H4A 117.1
C4 C5 C6 120.6(15)
C4 C5 H5A 119.7
C6 C5 H5A 119.7
C7 C6 C5 117.9(15)
C7 C6 H6A 121.0
C5 C6 H6A 121.0
C6 C7 C8 121.6(15)
C6 C7 H7A 119.2
C8 C7 H7A 119.2
C7 C8 C3 121.7(13)
C7 C8 H8A 119.2
C3 C8 H8A 119.2
N1 C9 C10 109.2(12)
N1 C9 C12 108.9(12)
C10 C9 C12 107.6(13)
N1 C9 C11 115.1(12)
C10 C9 C11 108.8(13)
C12 C9 C11 106.9(13)
C9 C10 H10A 109.5
C9 C10 H10B 109.5
H10A C10 H10B 109.5
C9 C10 H10C 109.5
H10A C10 H10C 109.5
H10B C10 H10C 109.5
C9 C11 H11A 109.5
C9 C11 H11B 109.5
H11A C11 H11B 109.5
C9 C11 H11C 109.5
H11A C11 H11C 109.5
H11B C11 H11C 109.5
C9 C12 H12A 109.5
C9 C12 H12B 109.5
H12A C12 H12B 109.5
C9 C12 H12C 109.5
H12A C12 H12C 109.5
H12B C12 H12C 109.5
C1 C13 H13A 109.5
C1 C13 H13B 109.5
H13A C13 H13B 109.5
C1 C13 H13C 109.5
H13A C13 H13C 109.5
H13B C13 H13C 109.5
C18 C14 C15 105.5(17)
C18 C14 Er1 72.8(10)
C15 C14 Er1 75.5(8)
C18 C14 H14A 127.2
C15 C14 H14A 127.2
Er1 C14 H14A 116.8
C16 C15 C14 105.4(15)
C16 C15 Er1 73.6(8)
C14 C15 Er1 72.9(8)
C16 C15 H15A 127.3
C14 C15 H15A 127.3
Er1 C15 H15A 118.3
C15 C16 C17 108.5(16)
C15 C16 Er1 75.8(8)
C17 C16 Er1 75.6(10)
C15 C16 H16A 125.8
C17 C16 H16A 125.8
Er1 C16 H16A 115.0
C18 C17 C16 103.6(17)
C18 C17 Er1 71.2(10)
C16 C17 Er1 73.2(9)
C18 C17 H17A 128.2
C16 C17 H17A 128.2
Er1 C17 H17A 119.7
C14 C18 C17 117(2)
C14 C18 Er1 78.2(11)
C17 C18 Er1 79.7(11)
C14 C18 H18A 121.6
C17 C18 H18A 121.6
Er1 C18 H18A 111.4
C20 C19 C23 109.4(16)
C20 C19 Er1 76.7(10)
C23 C19 Er1 72.9(8)
C20 C19 H19A 125.3
C23 C19 H19A 125.3
Er1 C19 H19A 117.0
C19 C20 C21 105.0(18)
C19 C20 Er1 74.1(10)
C21 C20 Er1 73.6(9)
C19 C20 H20A 127.5
C21 C20 H20A 127.5
Er1 C20 H20A 117.2
C22 C21 C20 111(2)
C22 C21 Er1 75.2(10)
C20 C21 Er1 75.7(10)
C22 C21 H21A 124.3
C20 C21 H21A 124.3
Er1 C21 H21A 116.4
C23 C22 C21 103.4(19)
C23 C22 Er1 72.5(10)
C21 C22 Er1 74.2(9)
C23 C22 H22A 128.3
C21 C22 H22A 128.3
Er1 C22 H22A 117.6
C22 C23 C19 110.7(17)
C22 C23 Er1 77.5(10)
C19 C23 Er1 76.4(8)
C22 C23 H23A 124.6
C19 C23 H23A 124.6
Er1 C23 H23A 113.4
N2 Er2 C25 57.0(4)
N2 Er2 C42 118.8(5)
C25 Er2 C42 138.8(5)
N2 Er2 C44 113.1(7)
C25 Er2 C44 91.0(6)
C42 Er2 C44 50.7(5)
N2 Er2 C41 142.8(5)
C25 Er2 C41 114.9(6)
C42 Er2 C41 91.2(6)
C44 Er2 C41 102.9(7)
N2 Er2 C46 89.6(5)
C25 Er2 C46 115.6(6)
C42 Er2 C46 30.8(5)
C44 Er2 C46 50.5(5)
C41 Er2 C46 122.0(6)
N2 Er2 C38 92.7(4)
C25 Er2 C38 87.2(5)
C42 Er2 C38 132.8(6)
C44 Er2 C38 147.8(6)
C41 Er2 C38 50.1(5)
C46 Er2 C38 153.7(6)
N2 Er2 C39 97.9(5)
C25 Er2 C39 115.0(6)
C42 Er2 C39 106.3(6)
C44 Er2 C39 147.5(7)
C41 Er2 C39 49.7(5)
C46 Er2 C39 123.6(6)
C38 Er2 C39 30.1(4)
N2 Er2 C40 127.1(5)
C25 Er2 C40 135.2(5)
C42 Er2 C40 82.7(6)
C44 Er2 C40 116.9(7)
C41 Er2 C40 29.6(4)
C46 Er2 C40 109.1(6)
C38 Er2 C40 50.2(5)
C39 Er2 C40 30.6(4)
N2 Er2 C37 117.0(5)
C25 Er2 C37 86.9(5)
C42 Er2 C37 121.6(6)
C44 Er2 C37 117.6(6)
C41 Er2 C37 30.6(4)
C46 Er2 C37 152.4(6)
C38 Er2 C37 30.1(4)
C39 Er2 C37 49.7(5)
C40 Er2 C37 49.8(5)
N2 Er2 C45 87.3(5)
C25 Er2 C45 89.8(6)
C42 Er2 C45 49.8(6)
C44 Er2 C45 30.2(5)
C41 Er2 C45 129.9(6)
C46 Er2 C45 30.0(5)
C38 Er2 C45 176.4(7)
C39 Er2 C45 153.4(7)
C40 Er2 C45 132.2(6)
C37 Er2 C45 147.7(7)
N2 Er2 C43 136.7(4)
C25 Er2 C43 120.6(6)
C42 Er2 C43 29.7(4)
C44 Er2 C43 31.5(5)
C41 Er2 C43 80.2(5)
C46 Er2 C43 50.3(5)
C38 Er2 C43 130.3(5)
C39 Er2 C43 116.8(6)
C40 Er2 C43 86.6(6)
C37 Er2 C43 105.5(6)
C45 Er2 C43 50.1(5)
N2 Er2 H25A 59(3)
C25 Er2 H25A 21.2(5)
C42 Er2 H25A 159.7(10)
C44 Er2 H25A 109.8(15)
C41 Er2 H25A 100(2)
C46 Er2 H25A 135.4(14)
C38 Er2 H25A 66.1(8)
C39 Er2 H25A 93.9(9)
C40 Er2 H25A 115.1(11)
C37 Er2 H25A 69.9(18)
C45 Er2 H25A 110.9(8)
C43 Er2 H25A 136(2)
C24 N2 C32 127.4(12)
C24 N2 Er2 91.4(9)
C32 N2 Er2 134.9(9)
N2 C24 C25 118.7(14)
N2 C24 C36 124.6(13)
C25 C24 C36 116.7(13)
N2 C24 Er2 59.3(8)
C25 C24 Er2 70.1(8)
C36 C24 Er2 148.0(10)
C24 C25 C26 130.9(15)
C24 C25 Er2 79.1(9)
C26 C25 Er2 128.9(10)
C24 C25 H25A 103(7)
C26 C25 H25A 124(8)
Er2 C25 H25A 66(7)
C31 C26 C27 115.1(16)
C31 C26 C25 121.1(17)
C27 C26 C25 123.7(15)
C28 C27 C26 120.1(15)
C28 C27 H27A 119.9
C26 C27 H27A 119.9
C29 C28 C27 122.6(19)
C29 C28 H28A 118.7
C27 C28 H28A 118.7
C28 C29 C30 118.2(18)
C28 C29 H29A 120.9
C30 C29 H29A 120.9
C31 C30 C29 117.2(16)
C31 C30 H30A 121.4
C29 C30 H30A 121.4
C26 C31 C30 126.6(17)
C26 C31 H31A 116.7
C30 C31 H31A 116.7
N2 C32 C33 104.6(11)
N2 C32 C35 115.0(12)
C33 C32 C35 107.8(13)
N2 C32 C34 110.8(12)
C33 C32 C34 110.5(14)
C35 C32 C34 108.1(12)
C32 C33 H33A 109.5
C32 C33 H33B 109.5
H33A C33 H33B 109.5
C32 C33 H33C 109.5
H33A C33 H33C 109.5
H33B C33 H33C 109.5
C32 C34 H34A 109.5
C32 C34 H34B 109.5
H34A C34 H34B 109.5
C32 C34 H34C 109.5
H34A C34 H34C 109.5
H34B C34 H34C 109.5
C32 C35 H35A 109.5
C32 C35 H35B 109.5
H35A C35 H35B 109.5
C32 C35 H35C 109.5
H35A C35 H35C 109.5
H35B C35 H35C 109.5
C24 C36 H36A 109.5
C24 C36 H36B 109.5
H36A C36 H36B 109.5
C24 C36 H36C 109.5
H36A C36 H36C 109.5
H36B C36 H36C 109.5
C38 C37 C41 107.3(16)
C38 C37 Er2 74.6(10)
C41 C37 Er2 73.5(10)
C38 C37 H37A 126.4
C41 C37 H37A 126.4
Er2 C37 H37A 117.6
C39 C38 C37 107.9(17)
C39 C38 Er2 75.1(10)
C37 C38 Er2 75.3(10)
C39 C38 H38A 126.1
C37 C38 H38A 126.1
Er2 C38 H38A 115.7
C38 C39 C40 108.0(16)
C38 C39 Er2 74.8(10)
C40 C39 Er2 74.7(8)
C38 C39 H39A 126.0
C40 C39 H39A 126.0
Er2 C39 H39A 116.6
C41 C40 C39 107.6(17)
C41 C40 Er2 74.2(9)
C39 C40 Er2 74.7(8)
C41 C40 H40A 126.2
C39 C40 H40A 126.2
Er2 C40 H40A 117.1
C40 C41 C37 109.1(17)
C40 C41 Er2 76.3(9)
C37 C41 Er2 75.8(9)
C40 C41 H41A 125.4
C37 C41 H41A 125.4
Er2 C41 H41A 114.5
C43 C42 C46 109.8(17)
C43 C42 Er2 77.3(9)
C46 C42 Er2 75.5(9)
C43 C42 H42A 125.1
C46 C42 H42A 125.1
Er2 C42 H42A 114.1
C42 C43 C44 106.8(16)
C42 C43 Er2 73.0(9)
C44 C43 Er2 72.9(9)
C42 C43 H43A 126.6
C44 C43 H43A 126.6
Er2 C43 H43A 119.5
C45 C44 C43 106.4(18)
C45 C44 Er2 76.3(10)
C43 C44 Er2 75.6(10)
C45 C44 H44A 126.8
C43 C44 H44A 126.8
Er2 C44 H44A 113.9
C46 C45 C44 110(2)
C46 C45 Er2 73.9(11)
C44 C45 Er2 73.5(11)
C46 C45 H45A 125.2
C44 C45 H45A 125.2
Er2 C45 H45A 119.2
C45 C46 C42 107.0(19)
C45 C46 Er2 76.1(10)
C42 C46 Er2 73.6(9)
C45 C46 H46A 126.5
C42 C46 H46A 126.5
Er2 C46 H46A 116.0

loop_
_geom_bond_atom_site_label_1
_geom_bond_atom_site_label_2
_geom_bond_distance
Er1 N1 2.318(10)
Er1 C2 2.540(13)
Er1 C18 2.546(17)
Er1 C23 2.578(15)
Er1 C14 2.608(14)
Er1 C16 2.615(14)
Er1 C19 2.622(14)
Er1 C21 2.626(15)
Er1 C22 2.639(16)
Er1 C15 2.642(14)
Er1 C17 2.647(17)
Er1 C20 2.653(16)
Er1 H2A 2.21(11)
N1 C1 1.317(15)
N1 C9 1.457(15)
C1 C2 1.430(19)
C1 C13 1.541(18)
C2 C3 1.408(16)
C2 H2A 0.93(2)
C3 C4 1.377(17)
C3 C8 1.449(16)
C4 C5 1.362(17)
C4 H4A 0.9300
C5 C6 1.381(19)
C5 H5A 0.9300
C6 C7 1.357(19)
C6 H6A 0.9300
C7 C8 1.396(15)
C7 H7A 0.9300
C8 H8A 0.9300
C9 C10 1.480(17)
C9 C12 1.555(18)
C9 C11 1.581(18)
C10 H10A 0.9600
C10 H10B 0.9600
C10 H10C 0.9600
C11 H11A 0.9600
C11 H11B 0.9600
C11 H11C 0.9600
C12 H12A 0.9600
C12 H12B 0.9600
C12 H12C 0.9600
C13 H13A 0.9600
C13 H13B 0.9600
C13 H13C 0.9600
C14 C18 1.29(2)
C14 C15 1.43(2)
C14 H14A 0.9300
C15 C16 1.39(2)
C15 H15A 0.9300
C16 C17 1.42(2)
C16 H16A 0.9300
C17 C18 1.31(2)
C17 H17A 0.9300
C18 H18A 0.9300
C19 C20 1.33(2)
C19 C23 1.38(2)
C19 H19A 0.9300
C20 C21 1.40(2)
C20 H20A 0.9300
C21 C22 1.39(2)
C21 H21A 0.9300
C22 C23 1.35(2)
C22 H22A 0.9300
C23 H23A 0.9300
Er2 N2 2.292(10)
Er2 C25 2.551(14)
Er2 C42 2.588(14)
Er2 C44 2.605(16)
Er2 C41 2.609(15)
Er2 C46 2.612(15)
Er2 C38 2.630(17)
Er2 C39 2.634(14)
Er2 C40 2.635(13)
Er2 C37 2.638(15)
Er2 C45 2.639(18)
Er2 C43 2.640(15)
Er2 H25A 2.34(11)
N2 C24 1.306(16)
N2 C32 1.482(15)
C24 C25 1.39(2)
C24 C36 1.533(18)
C25 C26 1.45(2)
C25 H25A 0.92(2)
C26 C31 1.348(19)
C26 C27 1.435(19)
C27 C28 1.381(17)
C27 H27A 0.9300
C28 C29 1.36(2)
C28 H28A 0.9300
C29 C30 1.43(2)
C29 H29A 0.9300
C30 C31 1.376(18)
C30 H30A 0.9300
C31 H31A 0.9300
C32 C33 1.502(17)
C32 C35 1.528(18)
C32 C34 1.550(18)
C33 H33A 0.9600
C33 H33B 0.9600
C33 H33C 0.9600
C34 H34A 0.9600
C34 H34B 0.9600
C34 H34C 0.9600
C35 H35A 0.9600
C35 H35B 0.9600
C35 H35C 0.9600
C36 H36A 0.9600
C36 H36B 0.9600
C36 H36C 0.9600
C37 C38 1.370(19)
C37 C41 1.386(19)
C37 H37A 0.9300
C38 C39 1.368(19)
C38 H38A 0.9300
C39 C40 1.39(2)
C39 H39A 0.9300
C40 C41 1.338(18)
C40 H40A 0.9300
C41 H41A 0.9300
C42 C43 1.342(19)
C42 C46 1.38(2)
C42 H42A 0.9300
C43 C44 1.42(2)
C43 H43A 0.9300
C44 C45 1.37(3)
C44 H44A 0.9300
C45 C46 1.36(2)
C45 H45A 0.9300
C46 H46A 0.9300
